data_4134966
loop_
_publ_author_name
'Nakamura, Kimihiro'
'Li, Qiang-Qiang'
'Krej\<c\'i, Ond\<rej'
'Foster, Adam S.'
'Sun, Kewei'
'Kawai, Shigeki'
'Ito, Shingo'

_publ_section_title
;
 On-Surface Synthesis of a \p-Extended Diaza[8]circulene.
;
_journal_name_full 'Journal of the American Chemical Society'
_journal_paper_doi 10.1021/jacs.0c02534
_journal_year 2020
_chemical_formula_sum 'C41 H35 Cl2 N'
_chemical_formula_weight 612.60
_space_group_crystal_system triclinic
_space_group_IT_number 2
_space_group_name_Hall '-P 1'
_space_group_name_H-M_alt 'P -1'
_atom_sites_solution_hydrogens geom
_atom_sites_solution_primary dual
_cell_angle_alpha 76.3184(16)
_cell_angle_beta 82.9885(17)
_cell_angle_gamma 84.3141(19)
_cell_formula_units_Z 2
_cell_length_a 10.8065(5)
_cell_length_b 12.0091(6)
_cell_length_c 12.1365(5)
_cell_measurement_reflns_used 6019
_cell_measurement_temperature 100.(2)
_cell_measurement_theta_max 35.2471
_cell_measurement_theta_min 2.4906
_cell_volume 1514.86(12)
_computing_cell_refinement 'SAINT V8.38A (Bruker AXS Inc., 2017)'
_computing_data_collection 'APEX3 (Bruker AXS Inc., 2018)'
_computing_data_reduction 'SAINT V8.38A (Bruker AXS Inc., 2017)'
_computing_molecular_graphics 'XP (Bruker AXS Inc., 2018)'
_computing_publication_material 'APEX3 (Bruker AXS Inc., 2018)'
_computing_structure_refinement 'SHELXL-2017/1 (Sheldrick, 2017)'
_computing_structure_solution 'XT, VERSION 2014/5'
_diffrn_ambient_temperature 100.(2)
_diffrn_detector_area_resol_mean 7.4074
_diffrn_measured_fraction_theta_full 0.992
_diffrn_measured_fraction_theta_max 0.992
_diffrn_measurement_device_type 'Photon II CPADs detector'
_diffrn_measurement_method 'phi and omega scans'
_diffrn_radiation_monochromator 'Multilayer Mirror'
_diffrn_radiation_type MoK\a
_diffrn_radiation_wavelength 0.71073
_diffrn_reflns_av_R_equivalents 0.0786
_diffrn_reflns_av_unetI/netI 0.1215
_diffrn_reflns_limit_h_max 18
_diffrn_reflns_limit_h_min -18
_diffrn_reflns_limit_k_max 20
_diffrn_reflns_limit_k_min -20
_diffrn_reflns_limit_l_max 19
_diffrn_reflns_limit_l_min -20
_diffrn_reflns_number 36633
_diffrn_reflns_theta_full 37.02
_diffrn_reflns_theta_max 37.02
_diffrn_reflns_theta_min 2.68
_diffrn_source 'Incoatec microfocus source'
_diffrn_source_type 'Bruker D8 Quest'
_exptl_absorpt_coefficient_mu 0.247
_exptl_absorpt_correction_T_max 0.96
_exptl_absorpt_correction_T_min 0.82
_exptl_absorpt_correction_type multi-scan
_exptl_absorpt_process_details
;
SADABS-2016/2 - Bruker AXS area detector scaling and absorption correction
;
_exptl_crystal_colour colourless
_exptl_crystal_density_diffrn 1.343
_exptl_crystal_density_method 'not measured'
_exptl_crystal_description block
_exptl_crystal_F_000 644
_exptl_crystal_size_max 0.240
_exptl_crystal_size_mid 0.220
_exptl_crystal_size_min 0.160
_refine_diff_density_max 1.006
_refine_diff_density_min -1.457
_refine_ls_extinction_method none
_refine_ls_goodness_of_fit_ref 1.038
_refine_ls_hydrogen_treatment constr
_refine_ls_matrix_type full
_refine_ls_number_parameters 400
_refine_ls_number_reflns 15293
_refine_ls_number_restraints 0
_refine_ls_restrained_S_all 1.038
_refine_ls_R_factor_all 0.1485
_refine_ls_R_factor_gt 0.0813
_refine_ls_shift/su_max 0.000
_refine_ls_shift/su_mean 0.000
_refine_ls_structure_factor_coef Fsqd
_refine_ls_weighting_details 'w=1/[\s^2^(Fo^2^)+(0.1070P)^2^+1.0869P] where P=(Fo^2^+2Fc^2^)/3'
_refine_ls_weighting_scheme calc
_refine_ls_wR_factor_gt 0.2051
_refine_ls_wR_factor_ref 0.2515
_reflns_number_gt 8773
_reflns_number_total 15293
_reflns_threshold_expression 'I > 2\s(I)'
_cod_data_source_file ja0c02534_si_002.cif
_cod_data_source_block 7b
_cod_depositor_comments
;
The following automatic conversions were performed:

data item '_exptl_absorpt_correction_type' value 'Multi-Scan' was
changed to 'multi-scan' in accordance with the
/home/data/users/saulius/crontab/automatic-downloads/rss-feeds/ACS/lib/dictionaries/cif_core.dic
dictionary named 'cif_core.dic' version 2.4.2 last updated on
2011-04-26.

Automatic conversion script
Id: cif_fix_values 7556 2019-12-06 15:28:31Z antanas 
;
_cod_database_code 4134966

loop_
_space_group_symop_operation_xyz
'x, y, z'
'-x, -y, -z'

loop_
_atom_site_type_symbol
_atom_site_label
_atom_site_fract_x
_atom_site_fract_y
_atom_site_fract_z
_atom_site_U_iso_or_equiv
_atom_site_adp_type
_atom_site_calc_flag
_atom_site_refinement_flags_adp
_atom_site_refinement_flags_occupancy
_atom_site_refinement_flags_posn
_atom_site_occupancy
_atom_site_disorder_assembly
_atom_site_disorder_group
C C1 0.55316(18) -0.02513(17) 0.63551(16) 0.0134(3) Uani d . . . 1 . .
H H1 0.510446 0.043335 0.597076 0.016 Uiso calc U . R 1 . .
C C2 0.49897(19) -0.12872(18) 0.65188(17) 0.0164(3) Uani d . . . 1 . .
H H2 0.419777 -0.130539 0.626166 0.02 Uiso calc U . R 1 . .
C C3 0.5614(2) -0.22937(18) 0.70604(18) 0.0174(4) Uani d . . . 1 . .
H H3 0.525506 -0.300809 0.717447 0.021 Uiso calc U . R 1 . .
C C4 0.67679(19) -0.22516(17) 0.74351(17) 0.0157(3) Uani d . . . 1 . .
H H4 0.720009 -0.294505 0.779416 0.019 Uiso calc U . R 1 . .
C C5 0.73083(18) -0.12074(16) 0.72948(16) 0.0130(3) Uani d . . . 1 . .
C C6 0.66876(17) -0.01827(16) 0.67381(15) 0.0111(3) Uani d . . . 1 . .
C C7 0.72132(16) 0.09833(15) 0.64722(15) 0.0103(3) Uani d . . . 1 . .
H H7 0.659852 0.152862 0.602364 0.012 Uiso calc U . R 1 . .
C C8 0.74375(17) 0.15293(15) 0.74775(15) 0.0111(3) Uani d . . . 1 . .
H H8 0.694731 0.229181 0.735523 0.013 Uiso calc U . R 1 . .
C C9 0.70642(17) 0.09170(16) 0.86894(15) 0.0116(3) Uani d . . . 1 . .
C C10 0.61104(18) 0.14428(16) 0.93212(16) 0.0141(3) Uani d . . . 1 . .
H H10 0.569426 0.214424 0.895973 0.017 Uiso calc U . R 1 . .
C C11 0.57540(19) 0.09689(18) 1.04620(17) 0.0159(3) Uani d . . . 1 . .
H H11 0.509692 0.133888 1.086994 0.019 Uiso calc U . R 1 . .
C C12 0.63639(19) -0.00469(18) 1.10002(17) 0.0167(4) Uani d . . . 1 . .
H H12 0.613523 -0.03737 1.178262 0.02 Uiso calc U . R 1 . .
C C13 0.73127(19) -0.05848(17) 1.03875(16) 0.0152(3) Uani d . . . 1 . .
H H13 0.773152 -0.127963 1.076046 0.018 Uiso calc U . R 1 . .
C C14 0.76643(17) -0.01250(16) 0.92337(16) 0.0122(3) Uani d . . . 1 . .
C C15 0.86564(18) -0.07749(16) 0.86416(16) 0.0131(3) Uani d . . . 1 . .
H H15 0.946495 -0.086209 0.889634 0.016 Uiso calc U . R 1 . .
C C16 0.85137(18) -0.12478(16) 0.77828(16) 0.0138(3) Uani d . . . 1 . .
H H16 0.922569 -0.163522 0.746117 0.017 Uiso calc U . R 1 . .
C C17 0.84905(16) 0.10725(15) 0.57071(15) 0.0100(3) Uani d . . . 1 . .
H H17 0.902875 0.035271 0.596433 0.012 Uiso calc U . R 1 . .
C C18 0.83855(17) 0.12323(15) 0.44581(15) 0.0105(3) Uani d . . . 1 . .
C C19 0.84527(17) 0.02849(16) 0.39663(16) 0.0125(3) Uani d . . . 1 . .
H H19 0.858935 -0.046896 0.442046 0.015 Uiso calc U . R 1 . .
C C20 0.83201(18) 0.04431(16) 0.28129(16) 0.0133(3) Uani d . . . 1 . .
H H20 0.83488 -0.020263 0.248252 0.016 Uiso calc U . R 1 . .
C C21 0.81453(18) 0.15484(17) 0.21438(16) 0.0138(3) Uani d . . . 1 . .
H H21 0.80647 0.165715 0.135396 0.017 Uiso calc U . R 1 . .
C C22 0.80884(18) 0.24939(16) 0.26277(15) 0.0125(3) Uani d . . . 1 . .
H H22 0.798127 0.324623 0.216232 0.015 Uiso calc U . R 1 . .
C C23 0.81874(17) 0.23503(15) 0.37963(15) 0.0109(3) Uani d . . . 1 . .
C C24 0.81032(17) 0.33203(15) 0.43589(15) 0.0108(3) Uani d . . . 1 . .
C C25 0.75807(17) 0.44038(15) 0.38629(16) 0.0122(3) Uani d . . . 1 . .
H H25 0.726535 0.451571 0.314447 0.015 Uiso calc U . R 1 . .
C C26 0.75044(18) 0.53299(15) 0.43838(16) 0.0126(3) Uani d . . . 1 . .
C C27 0.80145(18) 0.51399(16) 0.54231(16) 0.0137(3) Uani d . . . 1 . .
H H27 0.79956 0.5762 0.578561 0.016 Uiso calc U . R 1 . .
C C28 0.85504(17) 0.40696(16) 0.59469(15) 0.0118(3) Uani d . . . 1 . .
C C29 0.85548(17) 0.31371(15) 0.54294(16) 0.0114(3) Uani d . . . 1 . .
C C30 0.88490(17) 0.17929(15) 0.72171(15) 0.0113(3) Uani d . . . 1 . .
H H30 0.936952 0.107852 0.753183 0.014 Uiso calc U . R 1 . .
C C31 0.92012(18) 0.27456(17) 0.76901(16) 0.0134(3) Uani d . . . 1 . .
C C32 0.9659(2) 0.25124(18) 0.87595(17) 0.0171(4) Uani d . . . 1 . .
H H32 0.974026 0.174344 0.919264 0.021 Uiso calc U . R 1 . .
C C33 0.9994(2) 0.3403(2) 0.91878(19) 0.0207(4) Uani d . . . 1 . .
H H33 1.028537 0.324717 0.992011 0.025 Uiso calc U . R 1 . .
C C34 0.9899(2) 0.45286(19) 0.85359(18) 0.0195(4) Uani d . . . 1 . .
H H34 1.01457 0.513695 0.881874 0.023 Uiso calc U . R 1 . .
C C35 0.9445(2) 0.47634(18) 0.74763(19) 0.0177(4) Uani d . . . 1 . .
H H35 0.9387 0.553143 0.703751 0.021 Uiso calc U . R 1 . .
C C36 0.90716(18) 0.38744(16) 0.70486(16) 0.0131(3) Uani d . . . 1 . .
C C37 0.68228(18) 0.64859(15) 0.38841(17) 0.0143(3) Uani d . . . 1 . .
C C38 0.7455(2) 0.74860(17) 0.4119(2) 0.0224(4) Uani d . . . 1 . .
H H38A 0.73898 0.742889 0.494296 0.034 Uiso calc U . R 1 . .
H H38B 0.703973 0.821703 0.374632 0.034 Uiso calc U . R 1 . .
H H38C 0.833809 0.74497 0.381837 0.034 Uiso calc U . R 1 . .
C C39 0.5470(2) 0.64989(19) 0.4432(2) 0.0249(5) Uani d . . . 1 . .
H H39A 0.503356 0.592058 0.421181 0.037 Uiso calc U . R 1 . .
H H39B 0.504821 0.726068 0.417255 0.037 Uiso calc U . R 1 . .
H H39C 0.546304 0.632364 0.526374 0.037 Uiso calc U . R 1 . .
C C40 0.6808(3) 0.66834(19) 0.2591(2) 0.0266(5) Uani d . . . 1 . .
H H40A 0.766703 0.663274 0.223048 0.04 Uiso calc U . R 1 . .
H H40B 0.640755 0.74469 0.229498 0.04 Uiso calc U . R 1 . .
H H40C 0.633824 0.609681 0.242209 0.04 Uiso calc U . R 1 . .
C C41 0.6641(3) 0.4166(2) 0.9634(2) 0.0319(5) Uani d . . . 1 . .
H H41A 0.599018 0.374617 1.017416 0.038 Uiso calc U . R 1 . .
H H41B 0.737665 0.361826 0.955887 0.038 Uiso calc U . R 1 . .
Cl Cl1 0.60654(7) 0.46770(6) 0.82922(6) 0.03506(16) Uani d . . . 1 . .
Cl Cl2 0.70722(7) 0.52855(6) 1.01888(6) 0.03848(18) Uani d . . . 1 . .
N N1 0.90579(15) 0.20355(13) 0.59651(13) 0.0107(3) Uani d . . . 1 . .

loop_
_atom_site_aniso_label
_atom_site_aniso_U_11
_atom_site_aniso_U_22
_atom_site_aniso_U_33
_atom_site_aniso_U_12
_atom_site_aniso_U_13
_atom_site_aniso_U_23
C1 0.0134(7) 0.0158(8) 0.0109(7) -0.0023(6) -0.0013(6) -0.0028(6)
C2 0.0154(8) 0.0202(9) 0.0146(8) -0.0063(7) -0.0008(7) -0.0044(7)
C3 0.0219(9) 0.0155(8) 0.0159(8) -0.0082(7) 0.0003(7) -0.0040(7)
C4 0.0203(9) 0.0118(7) 0.0148(8) -0.0031(6) -0.0001(7) -0.0029(7)
C5 0.0154(8) 0.0122(7) 0.0108(7) -0.0013(6) -0.0008(6) -0.0017(6)
C6 0.0106(7) 0.0128(7) 0.0094(7) -0.0017(5) -0.0003(6) -0.0013(6)
C7 0.0111(7) 0.0099(7) 0.0092(7) -0.0007(5) -0.0016(6) -0.0005(6)
C8 0.0121(7) 0.0110(7) 0.0102(7) -0.0013(5) -0.0028(6) -0.0011(6)
C9 0.0121(7) 0.0122(7) 0.0110(7) -0.0029(6) -0.0016(6) -0.0022(6)
C10 0.0157(8) 0.0139(8) 0.0130(7) -0.0023(6) -0.0016(6) -0.0031(6)
C11 0.0160(8) 0.0191(9) 0.0133(8) -0.0031(7) 0.0022(6) -0.0062(7)
C12 0.0185(9) 0.0214(9) 0.0099(7) -0.0052(7) -0.0002(7) -0.0022(7)
C13 0.0169(8) 0.0165(8) 0.0112(7) -0.0037(6) -0.0020(6) 0.0001(7)
C14 0.0125(7) 0.0135(7) 0.0109(7) -0.0025(6) -0.0027(6) -0.0018(6)
C15 0.0137(7) 0.0136(7) 0.0107(7) 0.0007(6) -0.0036(6) 0.0006(6)
C16 0.0145(8) 0.0117(7) 0.0134(7) 0.0011(6) -0.0017(6) -0.0001(6)
C17 0.0104(7) 0.0096(7) 0.0095(7) -0.0014(5) -0.0004(6) -0.0010(6)
C18 0.0107(7) 0.0110(7) 0.0092(7) -0.0011(5) -0.0006(6) -0.0013(6)
C19 0.0122(7) 0.0116(7) 0.0132(7) -0.0007(6) -0.0012(6) -0.0021(6)
C20 0.0149(8) 0.0125(7) 0.0133(7) -0.0013(6) -0.0014(6) -0.0042(6)
C21 0.0157(8) 0.0150(8) 0.0105(7) -0.0020(6) -0.0009(6) -0.0023(6)
C22 0.0146(8) 0.0117(7) 0.0104(7) -0.0012(6) -0.0010(6) -0.0009(6)
C23 0.0107(7) 0.0114(7) 0.0098(7) -0.0014(5) -0.0003(6) -0.0011(6)
C24 0.0128(7) 0.0093(7) 0.0097(7) -0.0012(5) -0.0012(6) -0.0006(6)
C25 0.0143(7) 0.0102(7) 0.0110(7) -0.0012(6) -0.0012(6) -0.0001(6)
C26 0.0143(8) 0.0089(7) 0.0134(7) -0.0010(6) -0.0007(6) -0.0004(6)
C27 0.0170(8) 0.0106(7) 0.0139(8) -0.0020(6) -0.0012(6) -0.0033(6)
C28 0.0138(7) 0.0110(7) 0.0105(7) -0.0033(6) -0.0002(6) -0.0015(6)
C29 0.0118(7) 0.0104(7) 0.0111(7) -0.0020(5) -0.0006(6) -0.0003(6)
C30 0.0118(7) 0.0116(7) 0.0102(7) -0.0012(6) -0.0028(6) -0.0009(6)
C31 0.0127(7) 0.0156(8) 0.0119(7) -0.0028(6) -0.0023(6) -0.0022(6)
C32 0.0192(9) 0.0199(9) 0.0127(8) -0.0023(7) -0.0051(7) -0.0023(7)
C33 0.0232(10) 0.0249(10) 0.0175(9) -0.0038(8) -0.0084(8) -0.0074(8)
C34 0.0223(10) 0.0215(9) 0.0181(9) -0.0068(7) -0.0053(8) -0.0075(8)
C35 0.0186(9) 0.0162(8) 0.0194(9) -0.0041(7) -0.0033(7) -0.0045(7)
C36 0.0151(8) 0.0124(7) 0.0127(7) -0.0024(6) -0.0025(6) -0.0033(6)
C37 0.0166(8) 0.0082(7) 0.0171(8) -0.0007(6) -0.0012(7) -0.0012(6)
C38 0.0239(10) 0.0096(8) 0.0330(12) -0.0031(7) -0.0049(9) -0.0019(8)
C39 0.0180(9) 0.0137(9) 0.0396(13) 0.0009(7) 0.0001(9) -0.0018(9)
C40 0.0441(14) 0.0148(9) 0.0183(9) 0.0063(9) -0.0085(10) 0.0009(8)
C41 0.0362(14) 0.0258(12) 0.0331(13) -0.0010(10) -0.0073(11) -0.0040(10)
Cl1 0.0383(4) 0.0290(3) 0.0384(4) -0.0026(3) -0.0103(3) -0.0055(3)
Cl2 0.0457(4) 0.0369(4) 0.0368(4) -0.0057(3) -0.0039(3) -0.0152(3)
N1 0.0126(6) 0.0094(6) 0.0099(6) -0.0017(5) -0.0031(5) -0.0005(5)

loop_
_atom_type_symbol
_atom_type_description
_atom_type_scat_dispersion_real
_atom_type_scat_dispersion_imag
_atom_type_scat_source
C C 0.0033 0.0016 'International Tables Vol C Tables 4.2.6.8 and 6.1.1.4'
H H 0.0000 0.0000 'International Tables Vol C Tables 4.2.6.8 and 6.1.1.4'
N N 0.0061 0.0033 'International Tables Vol C Tables 4.2.6.8 and 6.1.1.4'
Cl Cl 0.1484 0.1585 'International Tables Vol C Tables 4.2.6.8 and 6.1.1.4'

loop_
_geom_angle_atom_site_label_1
_geom_angle_atom_site_label_2
_geom_angle_atom_site_label_3
_geom_angle_site_symmetry_1
_geom_angle_site_symmetry_3
_geom_angle
_geom_angle_publ_flag
C2 C1 C6 . . 122.17(18) ?
C2 C1 H1 . . 118.9 ?
C6 C1 H1 . . 118.9 ?
C3 C2 C1 . . 119.42(18) ?
C3 C2 H2 . . 120.3 ?
C1 C2 H2 . . 120.3 ?
C2 C3 C4 . . 119.56(18) ?
C2 C3 H3 . . 120.2 ?
C4 C3 H3 . . 120.2 ?
C3 C4 C5 . . 121.35(18) ?
C3 C4 H4 . . 119.3 ?
C5 C4 H4 . . 119.3 ?
C4 C5 C6 . . 119.53(18) ?
C4 C5 C16 . . 117.16(17) ?
C6 C5 C16 . . 123.29(17) ?
C1 C6 C5 . . 117.94(17) ?
C1 C6 C7 . . 117.66(16) ?
C5 C6 C7 . . 124.33(16) ?
C6 C7 C17 . . 114.92(14) ?
C6 C7 C8 . . 119.33(15) ?
C17 C7 C8 . . 103.45(14) ?
C6 C7 H7 . . 106.1 ?
C17 C7 H7 . . 106.1 ?
C8 C7 H7 . . 106.1 ?
C9 C8 C30 . . 114.58(14) ?
C9 C8 C7 . . 119.69(15) ?
C30 C8 C7 . . 103.13(14) ?
C9 C8 H8 . . 106.2 ?
C30 C8 H8 . . 106.2 ?
C7 C8 H8 . . 106.2 ?
C10 C9 C14 . . 118.38(17) ?
C10 C9 C8 . . 118.11(16) ?
C14 C9 C8 . . 123.43(16) ?
C11 C10 C9 . . 121.89(18) ?
C11 C10 H10 . . 119.1 ?
C9 C10 H10 . . 119.1 ?
C12 C11 C10 . . 119.50(18) ?
C12 C11 H11 . . 120.2 ?
C10 C11 H11 . . 120.2 ?
C11 C12 C13 . . 119.53(18) ?
C11 C12 H12 . . 120.2 ?
C13 C12 H12 . . 120.2 ?
C12 C13 C14 . . 121.41(18) ?
C12 C13 H13 . . 119.3 ?
C14 C13 H13 . . 119.3 ?
C13 C14 C9 . . 119.25(17) ?
C13 C14 C15 . . 117.66(17) ?
C9 C14 C15 . . 123.08(17) ?
C16 C15 C14 . . 125.59(17) ?
C16 C15 H15 . . 117.2 ?
C14 C15 H15 . . 117.2 ?
C15 C16 C5 . . 124.05(17) ?
C15 C16 H16 . . 118.0 ?
C5 C16 H16 . . 118.0 ?
N1 C17 C18 . . 112.41(14) ?
N1 C17 C7 . . 104.61(14) ?
C18 C17 C7 . . 114.52(14) ?
N1 C17 H17 . . 108.4 ?
C18 C17 H17 . . 108.4 ?
C7 C17 H17 . . 108.4 ?
C19 C18 C23 . . 120.52(16) ?
C19 C18 C17 . . 120.67(16) ?
C23 C18 C17 . . 118.79(15) ?
C20 C19 C18 . . 120.11(17) ?
C20 C19 H19 . . 119.9 ?
C18 C19 H19 . . 119.9 ?
C19 C20 C21 . . 119.90(17) ?
C19 C20 H20 . . 120.1 ?
C21 C20 H20 . . 120.1 ?
C22 C21 C20 . . 120.17(17) ?
C22 C21 H21 . . 119.9 ?
C20 C21 H21 . . 119.9 ?
C21 C22 C23 . . 120.76(17) ?
C21 C22 H22 . . 119.6 ?
C23 C22 H22 . . 119.6 ?
C18 C23 C22 . . 118.51(16) ?
C18 C23 C24 . . 118.45(16) ?
C22 C23 C24 . . 123.04(16) ?
C25 C24 C29 . . 119.48(16) ?
C25 C24 C23 . . 121.84(16) ?
C29 C24 C23 . . 118.68(15) ?
C24 C25 C26 . . 122.32(17) ?
C24 C25 H25 . . 118.8 ?
C26 C25 H25 . . 118.8 ?
C25 C26 C27 . . 117.09(16) ?
C25 C26 C37 . . 121.82(17) ?
C27 C26 C37 . . 120.98(16) ?
C28 C27 C26 . . 122.39(17) ?
C28 C27 H27 . . 118.8 ?
C26 C27 H27 . . 118.8 ?
C27 C28 C29 . . 119.15(17) ?
C27 C28 C36 . . 121.99(17) ?
C29 C28 C36 . . 118.82(16) ?
C24 C29 C28 . . 119.39(16) ?
C24 C29 N1 . . 120.52(16) ?
C28 C29 N1 . . 120.05(16) ?
N1 C30 C31 . . 112.54(15) ?
N1 C30 C8 . . 103.56(14) ?
C31 C30 C8 . . 115.15(15) ?
N1 C30 H30 . . 108.4 ?
C31 C30 H30 . . 108.4 ?
C8 C30 H30 . . 108.4 ?
C36 C31 C32 . . 120.37(18) ?
C36 C31 C30 . . 119.03(16) ?
C32 C31 C30 . . 120.60(17) ?
C33 C32 C31 . . 120.18(19) ?
C33 C32 H32 . . 119.9 ?
C31 C32 H32 . . 119.9 ?
C32 C33 C34 . . 119.64(19) ?
C32 C33 H33 . . 120.2 ?
C34 C33 H33 . . 120.2 ?
C35 C34 C33 . . 120.35(19) ?
C35 C34 H34 . . 119.8 ?
C33 C34 H34 . . 119.8 ?
C34 C35 C36 . . 120.50(19) ?
C34 C35 H35 . . 119.8 ?
C36 C35 H35 . . 119.8 ?
C31 C36 C35 . . 118.92(18) ?
C31 C36 C28 . . 117.90(16) ?
C35 C36 C28 . . 123.18(17) ?
C39 C37 C26 . . 108.84(16) ?
C39 C37 C40 . . 108.40(19) ?
C26 C37 C40 . . 111.66(16) ?
C39 C37 C38 . . 109.06(17) ?
C26 C37 C38 . . 110.98(16) ?
C40 C37 C38 . . 107.83(18) ?
C37 C38 H38A . . 109.5 ?
C37 C38 H38B . . 109.5 ?
H38A C38 H38B . . 109.5 ?
C37 C38 H38C . . 109.5 ?
H38A C38 H38C . . 109.5 ?
H38B C38 H38C . . 109.5 ?
C37 C39 H39A . . 109.5 ?
C37 C39 H39B . . 109.5 ?
H39A C39 H39B . . 109.5 ?
C37 C39 H39C . . 109.5 ?
H39A C39 H39C . . 109.5 ?
H39B C39 H39C . . 109.5 ?
C37 C40 H40A . . 109.5 ?
C37 C40 H40B . . 109.5 ?
H40A C40 H40B . . 109.5 ?
C37 C40 H40C . . 109.5 ?
H40A C40 H40C . . 109.5 ?
H40B C40 H40C . . 109.5 ?
Cl2 C41 Cl1 . . 112.29(15) ?
Cl2 C41 H41A . . 109.1 ?
Cl1 C41 H41A . . 109.1 ?
Cl2 C41 H41B . . 109.1 ?
Cl1 C41 H41B . . 109.1 ?
H41A C41 H41B . . 107.9 ?
C29 N1 C30 . . 113.40(14) ?
C29 N1 C17 . . 114.39(14) ?
C30 N1 C17 . . 102.15(14) ?

loop_
_geom_bond_atom_site_label_1
_geom_bond_atom_site_label_2
_geom_bond_site_symmetry_2
_geom_bond_distance
_geom_bond_publ_flag
C1 C2 . 1.389(3) ?
C1 C6 . 1.401(3) ?
C1 H1 . 0.95 ?
C2 C3 . 1.385(3) ?
C2 H2 . 0.95 ?
C3 C4 . 1.388(3) ?
C3 H3 . 0.95 ?
C4 C5 . 1.401(3) ?
C4 H4 . 0.95 ?
C5 C6 . 1.405(3) ?
C5 C16 . 1.487(3) ?
C6 C7 . 1.512(3) ?
C7 C17 . 1.565(2) ?
C7 C8 . 1.568(2) ?
C7 H7 . 1.0 ?
C8 C9 . 1.506(3) ?
C8 C30 . 1.568(3) ?
C8 H8 . 1.0 ?
C9 C10 . 1.399(3) ?
C9 C14 . 1.406(3) ?
C10 C11 . 1.389(3) ?
C10 H10 . 0.95 ?
C11 C12 . 1.385(3) ?
C11 H11 . 0.95 ?
C12 C13 . 1.390(3) ?
C12 H12 . 0.95 ?
C13 C14 . 1.399(3) ?
C13 H13 . 0.95 ?
C14 C15 . 1.479(3) ?
C15 C16 . 1.330(3) ?
C15 H15 . 0.95 ?
C16 H16 . 0.95 ?
C17 N1 . 1.473(2) ?
C17 C18 . 1.499(2) ?
C17 H17 . 1.0 ?
C18 C19 . 1.396(3) ?
C18 C23 . 1.403(2) ?
C19 C20 . 1.391(3) ?
C19 H19 . 0.95 ?
C20 C21 . 1.391(3) ?
C20 H20 . 0.95 ?
C21 C22 . 1.390(3) ?
C21 H21 . 0.95 ?
C22 C23 . 1.404(2) ?
C22 H22 . 0.95 ?
C23 C24 . 1.474(3) ?
C24 C25 . 1.393(2) ?
C24 C29 . 1.405(3) ?
C25 C26 . 1.395(3) ?
C25 H25 . 0.95 ?
C26 C27 . 1.398(3) ?
C26 C37 . 1.532(3) ?
C27 C28 . 1.395(3) ?
C27 H27 . 0.95 ?
C28 C29 . 1.407(3) ?
C28 C36 . 1.473(3) ?
C29 N1 . 1.416(2) ?
C30 N1 . 1.471(2) ?
C30 C31 . 1.495(3) ?
C30 H30 . 1.0 ?
C31 C36 . 1.398(3) ?
C31 C32 . 1.402(3) ?
C32 C33 . 1.389(3) ?
C32 H32 . 0.95 ?
C33 C34 . 1.396(3) ?
C33 H33 . 0.95 ?
C34 C35 . 1.389(3) ?
C34 H34 . 0.95 ?
C35 C36 . 1.404(3) ?
C35 H35 . 0.95 ?
C37 C39 . 1.530(3) ?
C37 C40 . 1.532(3) ?
C37 C38 . 1.537(3) ?
C38 H38A . 0.98 ?
C38 H38B . 0.98 ?
C38 H38C . 0.98 ?
C39 H39A . 0.98 ?
C39 H39B . 0.98 ?
C39 H39C . 0.98 ?
C40 H40A . 0.98 ?
C40 H40B . 0.98 ?
C40 H40C . 0.98 ?
C41 Cl2 . 1.763(3) ?
C41 Cl1 . 1.764(3) ?
C41 H41A . 0.99 ?
C41 H41B . 0.99 ?
